data_7058687
loop_
_publ_author_name
'Fan, Liming'
'Liu, Zhangjie'
'Zhang, Yujuan'
'Wang, Feng'
'Zhao, Dongsheng'
'Yang, Jiandong'
'Zhang, Xiutang'

_publ_section_title
;
 Luminescence sensing, electrochemical, and magenetic properties of 2D
 coordination polymers based on the mixed ligands
 p-terphenyl-2,2&#x2032;&#x2032;,5&#x2032;&#x2032;,5&#x2032;&#x2032;&#x2032;-tetracarboxylate
 acid and 1,10-phenanthroline
;
_journal_issue 34
_journal_name_full 'New Journal of Chemistry'
_journal_page_first 13349
_journal_paper_doi 10.1039/C9NJ03530C
_journal_volume 43
_journal_year 2019
_chemical_formula_moiety 'C23 H13 Cu N2 O4'
_chemical_formula_sum 'C23 H13 Cu N2 O4'
_chemical_formula_weight 444.89
_space_group_crystal_system triclinic
_space_group_IT_number 2
_space_group_name_Hall '-P 1'
_space_group_name_H-M_alt 'P -1'
_symmetry_space_group_name_Hall '-P 1'
_symmetry_space_group_name_H-M 'P -1'
_atom_sites_solution_hydrogens geom
_audit_creation_method SHELXL-2014/7
_audit_update_record
;
2019-07-04 deposited with the CCDC.    2019-07-30 downloaded from the CCDC.
;
_cell_angle_alpha 67.98(2)
_cell_angle_beta 76.875(19)
_cell_angle_gamma 67.945(15)
_cell_formula_units_Z 2
_cell_length_a 9.280(5)
_cell_length_b 10.104(5)
_cell_length_c 10.836(6)
_cell_measurement_reflns_used 9854
_cell_measurement_temperature 273(2)
_cell_measurement_theta_max 27.45
_cell_measurement_theta_min 2.97
_cell_volume 868.6(8)
_computing_cell_refinement 'Bruker SAINT'
_computing_data_collection 'Bruker APEX2'
_computing_data_reduction 'Bruker SAINT'
_computing_molecular_graphics 'Bruker SHELXTL'
_computing_publication_material 'Bruker SHELXTL'
_computing_structure_refinement 'SHELXL-2014 (Sheldrick 2014)'
_computing_structure_solution 'SHELXS-97 (Sheldrick 2008)'
_diffrn_ambient_temperature 273(2)
_diffrn_measured_fraction_theta_full 0.997
_diffrn_measured_fraction_theta_max 0.995
_diffrn_measurement_device_type 'Bruker APEX-II CCD'
_diffrn_measurement_method '\f and \w scans'
_diffrn_radiation_type MoK\a
_diffrn_radiation_wavelength 0.71073
_diffrn_reflns_av_R_equivalents 0.0384
_diffrn_reflns_av_unetI/netI 0.0255
_diffrn_reflns_Laue_measured_fraction_full 0.997
_diffrn_reflns_Laue_measured_fraction_max 0.995
_diffrn_reflns_limit_h_max 12
_diffrn_reflns_limit_h_min -12
_diffrn_reflns_limit_k_max 13
_diffrn_reflns_limit_k_min -13
_diffrn_reflns_limit_l_max 14
_diffrn_reflns_limit_l_min -14
_diffrn_reflns_number 30894
_diffrn_reflns_point_group_measured_fraction_full 0.997
_diffrn_reflns_point_group_measured_fraction_max 0.995
_diffrn_reflns_theta_full 25.242
_diffrn_reflns_theta_max 27.598
_diffrn_reflns_theta_min 2.974
_exptl_absorpt_coefficient_mu 1.294
_exptl_absorpt_correction_T_max 0.926
_exptl_absorpt_correction_T_min 0.788
_exptl_absorpt_correction_type multi-scan
_exptl_absorpt_process_details SADABS
_exptl_crystal_colour blue
_exptl_crystal_density_diffrn 1.701
_exptl_crystal_description block
_exptl_crystal_F_000 452
_exptl_crystal_size_max 0.184
_exptl_crystal_size_mid 0.158
_exptl_crystal_size_min 0.059
_refine_diff_density_max 0.830
_refine_diff_density_min -0.448
_refine_diff_density_rms 0.071
_refine_ls_extinction_method none
_refine_ls_goodness_of_fit_ref 1.065
_refine_ls_hydrogen_treatment constr
_refine_ls_matrix_type full
_refine_ls_number_parameters 271
_refine_ls_number_reflns 4017
_refine_ls_number_restraints 0
_refine_ls_restrained_S_all 1.065
_refine_ls_R_factor_all 0.0452
_refine_ls_R_factor_gt 0.0361
_refine_ls_shift/su_max 0.001
_refine_ls_shift/su_mean 0.000
_refine_ls_structure_factor_coef Fsqd
_refine_ls_weighting_details 'w=1/[\s^2^(Fo^2^)+(0.1000P)^2^] where P=(Fo^2^+2Fc^2^)/3'
_refine_ls_weighting_scheme calc
_refine_ls_wR_factor_gt 0.1252
_refine_ls_wR_factor_ref 0.1315
_reflns_Friedel_coverage 0.000
_reflns_number_gt 3511
_reflns_number_total 4037
_reflns_threshold_expression 'I > 2\s(I)'
_cod_data_source_file c9nj03530c2.cif
_cod_data_source_block 1_CCDC1
_cod_depositor_comments 'Adding full bibliography for 7058686--7058689.cif.'
_cod_original_cell_volume 868.7(8)
_cod_database_code 7058687
_shelx_shelxl_version_number 2014/7
_shelx_space_group_comment
;
The symmetry employed for this shelxl refinement is uniquely defined
by the following loop, which should always be used as a source of
symmetry information in preference to the above space-group names.
They are only intended as comments.
;

loop_
_space_group_symop_operation_xyz
'x, y, z'
'-x, -y, -z'

loop_
_atom_site_label
_atom_site_type_symbol
_atom_site_fract_x
_atom_site_fract_y
_atom_site_fract_z
_atom_site_U_iso_or_equiv
_atom_site_adp_type
_atom_site_occupancy
_atom_site_site_symmetry_order
_atom_site_calc_flag
_atom_site_refinement_flags_posn
_atom_site_refinement_flags_adp
Cu1 Cu 0.41578(3) 0.04131(3) 0.32601(3) 0.02247(14) Uani 1 1 d . .
O1 O 0.7491(2) 0.8332(2) 0.58325(19) 0.0297(4) Uani 1 1 d . .
O2 O 0.5364(2) 0.1794(2) 0.50342(17) 0.0287(4) Uani 1 1 d . .
O3 O 0.5800(2) 0.1181(2) 0.31745(19) 0.0317(4) Uani 1 1 d . .
O4 O 0.7338(3) 0.6396(2) 0.7649(2) 0.0439(5) Uani 1 1 d . .
N1 N 0.2598(2) -0.0344(2) 0.2887(2) 0.0238(4) Uani 1 1 d . .
N2 N 0.5544(2) -0.0677(2) 0.1974(2) 0.0235(4) Uani 1 1 d . .
C1 C 0.3286(3) -0.1347(3) 0.2220(2) 0.0233(5) Uani 1 1 d . .
C2 C 0.4887(3) -0.1485(3) 0.1669(2) 0.0231(5) Uani 1 1 d . .
C3 C 0.5630(3) -0.2364(3) 0.0838(3) 0.0277(5) Uani 1 1 d . .
C4 C 0.4842(4) -0.3234(3) 0.0643(3) 0.0379(7) Uani 1 1 d . .
H5 H 0.5339 -0.3838 0.0101 0.046 Uiso 1 1 calc R U
C5 C 0.3381(4) -0.3188(3) 0.1238(3) 0.0380(7) Uani 1 1 d . .
H4 H 0.2913 -0.3806 0.1139 0.046 Uiso 1 1 calc R U
C6 C 0.2547(3) -0.2210(3) 0.2012(3) 0.0286(5) Uani 1 1 d . .
C7 C 0.0977(3) -0.2003(3) 0.2573(3) 0.0354(6) Uani 1 1 d . .
H1 H 0.0433 -0.2574 0.2498 0.043 Uiso 1 1 calc R U
C8 C 0.0263(3) -0.0962(3) 0.3224(3) 0.0349(6) Uani 1 1 d . .
H2 H -0.0778 -0.0799 0.3574 0.042 Uiso 1 1 calc R U
C9 C 0.1108(3) -0.0142(3) 0.3360(3) 0.0319(6) Uani 1 1 d . .
H3 H 0.0608 0.0571 0.3799 0.038 Uiso 1 1 calc R U
C10 C 0.7142(3) -0.2338(3) 0.0245(3) 0.0343(6) Uani 1 1 d . .
H6 H 0.7683 -0.2879 -0.0342 0.041 Uiso 1 1 calc R U
C11 C 0.7799(3) -0.1508(3) 0.0544(3) 0.0337(6) Uani 1 1 d . .
H8 H 0.8791 -0.1476 0.0152 0.040 Uiso 1 1 calc R U
C12 C 0.6993(3) -0.0706(3) 0.1433(3) 0.0298(5) Uani 1 1 d . .
H7 H 0.7478 -0.0181 0.1653 0.036 Uiso 1 1 calc R U
C13 C 0.5972(3) 0.1854(3) 0.3896(2) 0.0226(5) Uani 1 1 d . .
C14 C 0.7075(3) 0.2750(3) 0.3239(2) 0.0216(5) Uani 1 1 d . .
C15 C 0.7607(3) 0.3313(3) 0.3974(2) 0.0213(5) Uani 1 1 d . .
H9 H 0.7209 0.3208 0.4862 0.026 Uiso 1 1 calc R U
C16 C 0.8728(3) 0.4031(3) 0.3398(2) 0.0216(5) Uani 1 1 d . .
C17 C 0.9253(3) 0.4244(3) 0.2058(3) 0.0297(5) Uani 1 1 d . .
H12 H 0.9987 0.4742 0.1656 0.036 Uiso 1 1 calc R U
C18 C 0.8698(3) 0.3723(3) 0.1311(3) 0.0331(6) Uani 1 1 d . .
H10 H 0.9045 0.3883 0.0408 0.040 Uiso 1 1 calc R U
C19 C 0.7630(3) 0.2967(3) 0.1908(3) 0.0293(5) Uani 1 1 d . .
H11 H 0.7276 0.2596 0.1409 0.035 Uiso 1 1 calc R U
C20 C 0.9388(3) 0.4550(3) 0.4204(2) 0.0210(5) Uani 1 1 d . .
C21 C 0.8415(3) 0.5465(3) 0.4947(3) 0.0239(5) Uani 1 1 d . .
H13 H 0.7341 0.5784 0.4913 0.029 Uiso 1 1 calc R U
C22 C 0.8986(3) 0.5921(3) 0.5739(2) 0.0216(5) Uani 1 1 d . .
C23 C 0.7860(3) 0.6928(3) 0.6495(3) 0.0261(5) Uani 1 1 d . .

loop_
_atom_site_aniso_label
_atom_site_aniso_U_11
_atom_site_aniso_U_22
_atom_site_aniso_U_33
_atom_site_aniso_U_23
_atom_site_aniso_U_13
_atom_site_aniso_U_12
Cu1 0.02115(19) 0.0264(2) 0.0285(2) -0.01806(14) 0.00439(12) -0.01162(13)
O1 0.0262(9) 0.0273(9) 0.0412(10) -0.0218(8) 0.0074(8) -0.0100(7)
O2 0.0306(9) 0.0343(10) 0.0273(9) -0.0121(8) 0.0014(7) -0.0172(8)
O3 0.0289(9) 0.0429(11) 0.0404(11) -0.0281(9) 0.0064(8) -0.0208(8)
O4 0.0465(12) 0.0427(12) 0.0353(11) -0.0173(9) 0.0110(9) -0.0106(10)
N1 0.0234(10) 0.0267(10) 0.0254(10) -0.0105(8) -0.0005(8) -0.0115(8)
N2 0.0231(10) 0.0259(11) 0.0265(10) -0.0143(8) -0.0001(8) -0.0089(8)
C1 0.0273(12) 0.0241(12) 0.0228(12) -0.0097(9) -0.0031(9) -0.0103(10)
C2 0.0266(12) 0.0217(11) 0.0247(12) -0.0109(9) -0.0035(9) -0.0078(9)
C3 0.0316(13) 0.0252(12) 0.0296(13) -0.0145(10) -0.0050(10) -0.0058(10)
C4 0.0474(17) 0.0344(15) 0.0435(16) -0.0271(13) -0.0048(13) -0.0108(13)
C5 0.0525(18) 0.0329(15) 0.0447(16) -0.0183(12) -0.0132(13) -0.0204(13)
C6 0.0339(14) 0.0271(13) 0.0301(13) -0.0070(10) -0.0089(10) -0.0144(11)
C7 0.0377(15) 0.0375(15) 0.0384(15) -0.0054(12) -0.0112(12) -0.0226(12)
C8 0.0266(13) 0.0433(16) 0.0364(15) -0.0096(12) -0.0018(11) -0.0171(12)
C9 0.0272(13) 0.0372(15) 0.0336(14) -0.0143(11) 0.0015(11) -0.0123(11)
C10 0.0333(14) 0.0356(15) 0.0321(14) -0.0216(12) 0.0018(11) -0.0011(11)
C11 0.0256(13) 0.0401(15) 0.0335(14) -0.0164(12) 0.0049(10) -0.0085(11)
C12 0.0237(12) 0.0357(14) 0.0345(14) -0.0166(11) 0.0005(10) -0.0110(11)
C13 0.0189(11) 0.0240(12) 0.0297(13) -0.0130(10) -0.0032(9) -0.0073(9)
C14 0.0214(11) 0.0227(11) 0.0255(12) -0.0106(9) -0.0033(9) -0.0088(9)
C15 0.0228(11) 0.0242(12) 0.0221(11) -0.0121(9) -0.0004(9) -0.0095(9)
C16 0.0228(11) 0.0194(11) 0.0277(12) -0.0129(9) -0.0012(9) -0.0077(9)
C17 0.0333(14) 0.0320(14) 0.0290(13) -0.0091(11) 0.0022(10) -0.0198(11)
C18 0.0423(15) 0.0433(16) 0.0202(12) -0.0102(11) 0.0010(10) -0.0232(13)
C19 0.0360(14) 0.0347(14) 0.0265(13) -0.0143(11) -0.0041(10) -0.0163(11)
C20 0.0221(11) 0.0221(11) 0.0267(12) -0.0139(9) 0.0015(9) -0.0118(9)
C21 0.0182(11) 0.0259(12) 0.0336(13) -0.0170(10) 0.0010(9) -0.0081(9)
C22 0.0213(11) 0.0196(11) 0.0293(12) -0.0147(9) 0.0028(9) -0.0087(9)
C23 0.0214(11) 0.0310(13) 0.0351(14) -0.0215(11) 0.0021(10) -0.0103(10)

loop_
_atom_type_symbol
_atom_type_description
_atom_type_scat_dispersion_real
_atom_type_scat_dispersion_imag
_atom_type_scat_source
C C 0.0033 0.0016 'International Tables Vol C Tables 4.2.6.8 and 6.1.1.4'
H H 0.0000 0.0000 'International Tables Vol C Tables 4.2.6.8 and 6.1.1.4'
N N 0.0061 0.0033 'International Tables Vol C Tables 4.2.6.8 and 6.1.1.4'
O O 0.0106 0.0060 'International Tables Vol C Tables 4.2.6.8 and 6.1.1.4'
Cu Cu 0.3201 1.2651 'International Tables Vol C Tables 4.2.6.8 and 6.1.1.4'

loop_
_geom_angle_atom_site_label_1
_geom_angle_atom_site_label_2
_geom_angle_atom_site_label_3
_geom_angle
_geom_angle_site_symmetry_1
_geom_angle_site_symmetry_3
O3 Cu1 O1 98.46(8) . 2_666
O3 Cu1 N2 88.48(9) . .
O1 Cu1 N2 166.65(8) 2_666 .
O3 Cu1 N1 166.46(8) . .
O1 Cu1 N1 90.85(9) 2_666 .
N2 Cu1 N1 80.52(9) . .
O3 Cu1 O2 105.00(8) . 2_656
O1 Cu1 O2 99.01(8) 2_666 2_656
N2 Cu1 O2 90.10(9) . 2_656
N1 Cu1 O2 83.04(8) . 2_656
C23 O1 Cu1 113.80(17) . 2_666
C13 O2 Cu1 121.36(16) . 2_656
C13 O3 Cu1 130.71(16) . .
C9 N1 C1 117.9(2) . .
C9 N1 Cu1 128.93(19) . .
C1 N1 Cu1 112.45(16) . .
C12 N2 C2 118.0(2) . .
C12 N2 Cu1 128.31(18) . .
C2 N2 Cu1 113.66(17) . .
N1 C1 C6 124.5(2) . .
N1 C1 C2 116.2(2) . .
C6 C1 C2 119.3(2) . .
N2 C2 C3 124.2(2) . .
N2 C2 C1 115.8(2) . .
C3 C2 C1 120.0(2) . .
C2 C3 C10 116.7(2) . .
C2 C3 C4 119.1(3) . .
C10 C3 C4 124.2(2) . .
C5 C4 C3 120.8(3) . .
C5 C4 H5 119.6 . .
C3 C4 H5 119.6 . .
C4 C5 C6 121.2(2) . .
C4 C5 H4 119.4 . .
C6 C5 H4 119.4 . .
C1 C6 C7 116.0(2) . .
C1 C6 C5 119.2(2) . .
C7 C6 C5 124.7(2) . .
C8 C7 C6 119.7(2) . .
C8 C7 H1 120.2 . .
C6 C7 H1 120.2 . .
C7 C8 C9 119.5(3) . .
C7 C8 H2 120.2 . .
C9 C8 H2 120.2 . .
N1 C9 C8 122.4(3) . .
N1 C9 H3 118.8 . .
C8 C9 H3 118.8 . .
C11 C10 C3 119.0(2) . .
C11 C10 H6 120.5 . .
C3 C10 H6 120.5 . .
C10 C11 C12 120.5(3) . .
C10 C11 H8 119.7 . .
C12 C11 H8 119.7 . .
N2 C12 C11 121.5(2) . .
N2 C12 H7 119.3 . .
C11 C12 H7 119.3 . .
O2 C13 O3 126.3(2) . .
O2 C13 C14 119.8(2) . .
O3 C13 C14 113.9(2) . .
C19 C14 C15 119.0(2) . .
C19 C14 C13 120.3(2) . .
C15 C14 C13 120.6(2) . .
C16 C15 C14 120.7(2) . .
C16 C15 H9 119.6 . .
C14 C15 H9 119.6 . .
C17 C16 C15 118.9(2) . .
C17 C16 C20 119.9(2) . .
C15 C16 C20 121.2(2) . .
C18 C17 C16 120.6(2) . .
C18 C17 H12 119.7 . .
C16 C17 H12 119.7 . .
C19 C18 C17 119.7(2) . .
C19 C18 H10 120.1 . .
C17 C18 H10 120.1 . .
C18 C19 C14 120.9(2) . .
C18 C19 H11 119.6 . .
C14 C19 H11 119.6 . .
C21 C20 C22 118.3(2) . 2_766
C21 C20 C16 120.9(2) . .
C22 C20 C16 120.8(2) 2_766 .
C22 C21 C20 122.2(2) . .
C22 C21 H13 118.9 . .
C20 C21 H13 118.9 . .
C21 C22 C20 119.4(2) . 2_766
C21 C22 C23 119.0(2) . .
C20 C22 C23 121.6(2) 2_766 .
O4 C23 O1 124.8(2) . .
O4 C23 C22 120.6(2) . .
O1 C23 C22 114.6(2) . .

loop_
_geom_bond_atom_site_label_1
_geom_bond_atom_site_label_2
_geom_bond_distance
_geom_bond_site_symmetry_2
Cu1 O3 1.9243(19) .
Cu1 O1 1.9262(18) 2_666
Cu1 N2 2.021(2) .
Cu1 N1 2.043(2) .
Cu1 O2 2.264(2) 2_656
O1 C23 1.276(3) .
O1 Cu1 1.9262(18) 2_666
O2 C13 1.223(3) .
O2 Cu1 2.264(2) 2_656
O3 C13 1.279(3) .
O4 C23 1.226(3) .
N1 C9 1.327(3) .
N1 C1 1.345(3) .
N2 C12 1.333(3) .
N2 C2 1.347(3) .
C1 C6 1.395(3) .
C1 C2 1.446(3) .
C2 C3 1.389(3) .
C3 C10 1.410(4) .
C3 C4 1.430(4) .
C4 C5 1.355(4) .
C4 H5 0.9300 .
C5 C6 1.425(4) .
C5 H4 0.9300 .
C6 C7 1.415(4) .
C7 C8 1.366(4) .
C7 H1 0.9300 .
C8 C9 1.399(4) .
C8 H2 0.9300 .
C9 H3 0.9300 .
C10 C11 1.362(4) .
C10 H6 0.9300 .
C11 C12 1.395(4) .
C11 H8 0.9300 .
C12 H7 0.9300 .
C13 C14 1.502(3) .
C14 C19 1.379(4) .
C14 C15 1.390(3) .
C15 C16 1.389(3) .
C15 H9 0.9300 .
C16 C17 1.384(4) .
C16 C20 1.497(3) .
C17 C18 1.383(4) .
C17 H12 0.9300 .
C18 C19 1.375(4) .
C18 H10 0.9300 .
C19 H11 0.9300 .
C20 C21 1.385(3) .
C20 C22 1.410(3) 2_766
C21 C22 1.385(3) .
C21 H13 0.9300 .
C22 C20 1.410(3) 2_766
C22 C23 1.496(3) .

loop_
_geom_torsion_atom_site_label_1
_geom_torsion_atom_site_label_2
_geom_torsion_atom_site_label_3
_geom_torsion_atom_site_label_4
_geom_torsion
_geom_torsion_site_symmetry_1
_geom_torsion_site_symmetry_4
C9 N1 C1 C6 -1.1(4) . .
Cu1 N1 C1 C6 169.9(2) . .
C9 N1 C1 C2 177.3(2) . .
Cu1 N1 C1 C2 -11.6(3) . .
C12 N2 C2 C3 0.9(4) . .
Cu1 N2 C2 C3 -178.0(2) . .
C12 N2 C2 C1 -176.6(2) . .
Cu1 N2 C2 C1 4.5(3) . .
N1 C1 C2 N2 4.9(3) . .
C6 C1 C2 N2 -176.5(2) . .
N1 C1 C2 C3 -172.7(2) . .
C6 C1 C2 C3 5.9(4) . .
N2 C2 C3 C10 -2.8(4) . .
C1 C2 C3 C10 174.6(2) . .
N2 C2 C3 C4 176.8(2) . .
C1 C2 C3 C4 -5.8(4) . .
C2 C3 C4 C5 1.1(4) . .
C10 C3 C4 C5 -179.3(3) . .
C3 C4 C5 C6 3.7(4) . .
N1 C1 C6 C7 -1.1(4) . .
C2 C1 C6 C7 -179.5(2) . .
N1 C1 C6 C5 177.2(2) . .
C2 C1 C6 C5 -1.2(4) . .
C4 C5 C6 C1 -3.6(4) . .
C4 C5 C6 C7 174.6(3) . .
C1 C6 C7 C8 2.5(4) . .
C5 C6 C7 C8 -175.7(3) . .
C6 C7 C8 C9 -1.8(4) . .
C1 N1 C9 C8 2.0(4) . .
Cu1 N1 C9 C8 -167.4(2) . .
C7 C8 C9 N1 -0.6(4) . .
C2 C3 C10 C11 2.0(4) . .
C4 C3 C10 C11 -177.6(3) . .
C3 C10 C11 C12 0.6(4) . .
C2 N2 C12 C11 1.9(4) . .
Cu1 N2 C12 C11 -179.39(19) . .
C10 C11 C12 N2 -2.7(4) . .
Cu1 O2 C13 O3 61.6(3) 2_656 .
Cu1 O2 C13 C14 -116.6(2) 2_656 .
Cu1 O3 C13 O2 22.4(4) . .
Cu1 O3 C13 C14 -159.39(17) . .
O2 C13 C14 C19 -172.7(2) . .
O3 C13 C14 C19 9.0(3) . .
O2 C13 C14 C15 10.3(3) . .
O3 C13 C14 C15 -168.1(2) . .
C19 C14 C15 C16 -2.6(4) . .
C13 C14 C15 C16 174.5(2) . .
C14 C15 C16 C17 3.1(4) . .
C14 C15 C16 C20 -175.9(2) . .
C15 C16 C17 C18 -1.4(4) . .
C20 C16 C17 C18 177.7(2) . .
C16 C17 C18 C19 -0.9(4) . .
C17 C18 C19 C14 1.5(4) . .
C15 C14 C19 C18 0.2(4) . .
C13 C14 C19 C18 -176.9(2) . .
C17 C16 C20 C21 127.8(3) . .
C15 C16 C20 C21 -53.2(3) . .
C17 C16 C20 C22 -54.3(3) . 2_766
C15 C16 C20 C22 124.7(3) . 2_766
C22 C20 C21 C22 -0.2(4) 2_766 .
C16 C20 C21 C22 177.7(2) . .
C20 C21 C22 C20 0.2(4) . 2_766
C20 C21 C22 C23 179.1(2) . .
Cu1 O1 C23 O4 -6.1(3) 2_666 .
Cu1 O1 C23 C22 172.38(15) 2_666 .
C21 C22 C23 O4 92.5(3) . .
C20 C22 C23 O4 -88.6(3) 2_766 .
C21 C22 C23 O1 -86.0(3) . .
C20 C22 C23 O1 92.9(3) 2_766 .
